data_4309686
loop_
_publ_author_name
'Rohith P. John'
'Kyungjae Lee'
'Beom Jin Kim'
'Byoung Jin Suh'
'Hackjune Rhee'
'Myoung Soo Lah'

_publ_section_title
;
Modulation of the Ring Size and Nuclearity of Metallamacrocycles via the
Steric Effect of Ligands: Preparation and Characterization of 18-Membered
Hexanuclear, 24-Membered Octanuclear, and 30-Membered Decanuclear Manganese
Metalladiazamacrocycles with \a- and \b-Branched N-Acylsalicylhydrazides
;
_journal_name_full 'Inorganic Chemistry'
_journal_page_first 7109
_journal_page_last 7121
_journal_paper_doi 10.1021/ic050891h
_journal_volume 44
_journal_year 2005
_chemical_formula_sum 'C110 H126 Mn6 N12 O28 S10'
_chemical_formula_weight 2714.47
_chemical_name_systematic
;
 ?
;
_space_group_IT_number 2
_symmetry_cell_setting triclinic
_symmetry_space_group_name_Hall '-P 1'
_symmetry_space_group_name_H-M 'P -1'
_atom_sites_solution_hydrogens geom
_atom_sites_solution_primary direct
_atom_sites_solution_secondary difmap
_audit_creation_method SHELXL-97
_cell_angle_alpha 62.116(3)
_cell_angle_beta 81.716(3)
_cell_angle_gamma 85.744(3)
_cell_formula_units_Z 1
_cell_length_a 14.517(2)
_cell_length_b 15.045(3)
_cell_length_c 15.957(3)
_cell_measurement_reflns_used 5034
_cell_measurement_temperature 173(2)
_cell_measurement_theta_max 28.01
_cell_measurement_theta_min 2.65
_cell_volume 3048.3(9)
_computing_cell_refinement 'Bruker SAINT'
_computing_data_collection 'Bruker SMART'
_computing_data_reduction 'Bruker SAINT'
_computing_molecular_graphics ORTEP3
_computing_publication_material WinGX
_computing_structure_refinement 'SHELXL-97 (Sheldrick, 1997)'
_computing_structure_solution 'SHELXS-97 (Sheldrick, 1990)'
_diffrn_ambient_temperature 173(2)
_diffrn_measured_fraction_theta_full 0.903
_diffrn_measured_fraction_theta_max 0.903
_diffrn_measurement_device_type 'CCD area detector'
_diffrn_measurement_method 'omega scans'
_diffrn_radiation_monochromator graphite
_diffrn_radiation_source 'fine-focus sealed tube'
_diffrn_radiation_type MoK\a
_diffrn_radiation_wavelength 0.71073
_diffrn_reflns_av_R_equivalents 0.0309
_diffrn_reflns_av_sigmaI/netI 0.0919
_diffrn_reflns_limit_h_max 17
_diffrn_reflns_limit_h_min -19
_diffrn_reflns_limit_k_max 18
_diffrn_reflns_limit_k_min -20
_diffrn_reflns_limit_l_max 12
_diffrn_reflns_limit_l_min -21
_diffrn_reflns_number 18915
_diffrn_reflns_theta_full 28.29
_diffrn_reflns_theta_max 28.29
_diffrn_reflns_theta_min 1.42
_diffrn_standards_decay_% <2.0
_exptl_absorpt_coefficient_mu 0.851
_exptl_absorpt_correction_T_max 0.9351
_exptl_absorpt_correction_T_min 0.6757
_exptl_absorpt_correction_type multi-scan
_exptl_absorpt_process_details 'Bruker SADABS'
_exptl_crystal_colour 'dark brown'
_exptl_crystal_density_diffrn 1.479
_exptl_crystal_density_method 'not measured'
_exptl_crystal_description rod
_exptl_crystal_F_000 1404
_exptl_crystal_size_max 0.50
_exptl_crystal_size_mid 0.10
_exptl_crystal_size_min 0.08
_refine_diff_density_max 0.736
_refine_diff_density_min -0.511
_refine_diff_density_rms 0.096
_refine_ls_extinction_method none
_refine_ls_goodness_of_fit_ref 1.010
_refine_ls_hydrogen_treatment mixed
_refine_ls_matrix_type full
_refine_ls_number_parameters 779
_refine_ls_number_reflns 13691
_refine_ls_number_restraints 0
_refine_ls_restrained_S_all 1.010
_refine_ls_R_factor_all 0.1021
_refine_ls_R_factor_gt 0.0548
_refine_ls_shift/su_max 0.082
_refine_ls_shift/su_mean 0.000
_refine_ls_structure_factor_coef Fsqd
_refine_ls_weighting_details 'calc w=1/[\s^2^(Fo^2^)+(0.0571P)^2^+0.0000P] where P=(Fo^2^+2Fc^2^)/3'
_refine_ls_weighting_scheme calc
_refine_ls_wR_factor_gt 0.1160
_refine_ls_wR_factor_ref 0.1347
_reflns_number_gt 8552
_reflns_number_total 13691
_reflns_threshold_expression >2sigma(I)
_cod_data_source_file ic050891hc1_3.cif
_cod_data_source_block complex2
_cod_depositor_comments
;
The following automatic conversions were performed:
'_symmetry_cell_setting' value 'Triclinic' changed to 'triclinic'
according to '/home/saulius/struct/CIF-dictionaries/cif_core.dic'
dictionary named 'cif_core.dic' version 2.4.1 from
2010-06-29.

'_exptl_absorpt_correction_type' value 'Multi-scan' changed
to 'multi-scan' according to
'/home/saulius/struct/CIF-dictionaries/cif_core.dic' dictionary named
'cif_core.dic' version 2.4.1 from 2010-06-29.

Automatic conversion script
Id: cif_fix_enum 1527 2010-12-29 10:47:43Z saulius 
;
_cod_database_code 4309686

loop_
_symmetry_equiv_pos_as_xyz
'x, y, z'
'-x, -y, -z'

loop_
_atom_site_label
_atom_site_type_symbol
_atom_site_fract_x
_atom_site_fract_y
_atom_site_fract_z
_atom_site_U_iso_or_equiv
_atom_site_adp_type
_atom_site_occupancy
_atom_site_symmetry_multiplicity
_atom_site_calc_flag
_atom_site_refinement_flags
_atom_site_disorder_assembly
_atom_site_disorder_group
Mn1 Mn 0.37276(4) 0.83580(4) 0.39580(4) 0.01799(13) Uani 1 1 d . . .
S1A S 0.55725(6) 0.97580(7) 0.34032(7) 0.0246(2) Uani 1 1 d . . .
O1A O 0.26210(16) 0.89280(18) 0.42552(17) 0.0236(6) Uani 1 1 d . . .
O2A O 0.36787(16) 0.70804(18) 0.69024(17) 0.0215(6) Uani 1 1 d . . .
O3A O 0.49051(16) 0.76809(17) 0.38525(16) 0.0216(6) Uani 1 1 d . . .
O4A O 0.45378(16) 0.96359(18) 0.37665(18) 0.0245(6) Uani 1 1 d . . .
N1A N 0.38902(19) 0.7600(2) 0.5301(2) 0.0175(6) Uani 1 1 d . . .
N2A N 0.47005(19) 0.6986(2) 0.5484(2) 0.0203(7) Uani 1 1 d . . .
C1A C 0.2247(2) 0.8866(3) 0.5089(3) 0.0216(8) Uani 1 1 d . . .
C2A C 0.2568(2) 0.8233(3) 0.5977(3) 0.0202(8) Uani 1 1 d . . .
C3A C 0.2083(2) 0.8220(3) 0.6813(3) 0.0257(8) Uani 1 1 d . . .
H3A H 0.2299 0.7790 0.7409 0.031 Uiso 1 1 calc R . .
C4A C 0.1313(3) 0.8806(3) 0.6793(3) 0.0344(10) Uani 1 1 d . . .
H4A H 0.0999 0.8787 0.7367 0.041 Uiso 1 1 calc R . .
C5A C 0.0995(3) 0.9430(3) 0.5922(3) 0.0354(10) Uani 1 1 d . . .
H5A H 0.0458 0.9838 0.5899 0.043 Uiso 1 1 calc R . .
C6A C 0.1451(3) 0.9463(3) 0.5091(3) 0.0313(10) Uani 1 1 d . . .
H6A H 0.1224 0.9899 0.4503 0.038 Uiso 1 1 calc R . .
C7A C 0.3414(2) 0.7606(2) 0.6068(3) 0.0184(7) Uani 1 1 d . . .
C8A C 0.5164(2) 0.7078(3) 0.4688(2) 0.0200(8) Uani 1 1 d . . .
C9A C 0.6058(2) 0.6497(3) 0.4706(3) 0.0251(8) Uani 1 1 d . . .
H9A1 H 0.6022 0.6116 0.4346 0.030 Uiso 1 1 calc R . .
H9A2 H 0.6127 0.6004 0.5375 0.030 Uiso 1 1 calc R . .
C10A C 0.6907(3) 0.7160(3) 0.4281(3) 0.0292(9) Uani 1 1 d . . .
C11A C 0.7541(3) 0.7113(4) 0.4870(3) 0.0502(13) Uani 1 1 d . . .
H11A H 0.7458 0.6636 0.5528 0.060 Uiso 1 1 calc R . .
C12A C 0.8293(3) 0.7751(5) 0.4512(4) 0.0722(19) Uani 1 1 d . . .
H12A H 0.8720 0.7713 0.4927 0.087 Uiso 1 1 calc R . .
C13A C 0.8430(3) 0.8442(4) 0.3561(4) 0.0580(15) Uani 1 1 d . . .
H13A H 0.8946 0.8884 0.3322 0.070 Uiso 1 1 calc R . .
C14A C 0.7815(3) 0.8490(3) 0.2955(3) 0.0400(11) Uani 1 1 d . . .
H14A H 0.7914 0.8953 0.2294 0.048 Uiso 1 1 calc R . .
C15A C 0.7050(3) 0.7855(3) 0.3321(3) 0.0287(9) Uani 1 1 d . . .
H15A H 0.6620 0.7897 0.2908 0.034 Uiso 1 1 calc R . .
C16A C 0.5725(3) 1.1081(3) 0.2697(3) 0.0364(10) Uani 1 1 d . . .
H16A H 0.5416 1.1317 0.2121 0.055 Uiso 1 1 calc R . .
H16B H 0.6391 1.1231 0.2512 0.055 Uiso 1 1 calc R . .
H16C H 0.5452 1.1423 0.3068 0.055 Uiso 1 1 calc R . .
C17A C 0.6139(3) 0.9565(3) 0.4397(3) 0.0386(11) Uani 1 1 d . . .
H17A H 0.5887 1.0040 0.4634 0.058 Uiso 1 1 calc R . .
H17B H 0.6809 0.9674 0.4197 0.058 Uiso 1 1 calc R . .
H17C H 0.6031 0.8876 0.4907 0.058 Uiso 1 1 calc R . .
Mn2 Mn 0.48673(4) 0.63178(4) 0.70571(4) 0.01820(13) Uani 1 1 d . . .
S1B S 0.35995(7) 0.61146(7) 0.90448(7) 0.0283(2) Uani 1 1 d . . .
O1B O 0.56401(16) 0.73899(17) 0.67396(18) 0.0245(6) Uani 1 1 d . . .
O2B O 0.74045(16) 0.48147(17) 0.76395(16) 0.0191(5) Uani 1 1 d . A .
O3B O 0.42790(16) 0.50939(18) 0.72959(17) 0.0229(6) Uani 1 1 d . . .
O4B O 0.45485(17) 0.5994(2) 0.85643(17) 0.0289(6) Uani 1 1 d . . .
N1B N 0.59402(19) 0.5418(2) 0.7308(2) 0.0174(6) Uani 1 1 d . . .
N2B N 0.5752(2) 0.4427(2) 0.7489(2) 0.0190(6) Uani 1 1 d . A .
C1B C 0.6484(2) 0.7372(3) 0.6991(2) 0.0193(8) Uani 1 1 d . . .
C2B C 0.7072(2) 0.6507(2) 0.7329(2) 0.0190(8) Uani 1 1 d . . .
C3B C 0.7947(3) 0.6581(3) 0.7563(3) 0.0265(9) Uani 1 1 d . . .
H3B H 0.8339 0.6004 0.7795 0.032 Uiso 1 1 calc R . .
C4B C 0.8247(3) 0.7480(3) 0.7459(3) 0.0340(10) Uani 1 1 d . . .
H4B H 0.8840 0.7519 0.7628 0.041 Uiso 1 1 calc R . .
C5B C 0.7677(3) 0.8333(3) 0.7107(3) 0.0337(10) Uani 1 1 d . . .
H5B H 0.7890 0.8955 0.7022 0.040 Uiso 1 1 calc R . .
C6B C 0.6811(3) 0.8280(3) 0.6880(3) 0.0252(8) Uani 1 1 d . . .
H6B H 0.6429 0.8866 0.6645 0.030 Uiso 1 1 calc R . .
C7B C 0.6803(2) 0.5539(2) 0.7426(2) 0.0173(7) Uani 1 1 d . . .
C8B C 0.4865(2) 0.4346(3) 0.7486(2) 0.0200(8) Uani 1 1 d . . .
C9B C 0.4475(3) 0.3338(3) 0.7749(3) 0.0245(8) Uani 1 1 d . . .
H9B1 H 0.4989 0.2845 0.7832 0.029 Uiso 1 1 calc R . .
H9B2 H 0.4142 0.3392 0.7227 0.029 Uiso 1 1 calc R . .
C10B C 0.3809(3) 0.2975(3) 0.8669(3) 0.0249(8) Uani 1 1 d . . .
C11B C 0.2858(3) 0.2888(3) 0.8676(3) 0.0326(10) Uani 1 1 d . . .
H11B H 0.2617 0.3068 0.8094 0.039 Uiso 1 1 calc R . .
C12B C 0.2261(3) 0.2541(4) 0.9522(4) 0.0487(13) Uani 1 1 d . . .
H12B H 0.1618 0.2465 0.9521 0.058 Uiso 1 1 calc R . .
C13B C 0.2594(4) 0.2312(4) 1.0349(4) 0.0559(14) Uani 1 1 d . . .
H13B H 0.2179 0.2091 1.0925 0.067 Uiso 1 1 calc R . .
C14B C 0.3537(4) 0.2398(4) 1.0363(3) 0.0526(13) Uani 1 1 d . . .
H14B H 0.3768 0.2231 1.0947 0.063 Uiso 1 1 calc R . .
C15B C 0.4136(3) 0.2727(3) 0.9524(3) 0.0365(10) Uani 1 1 d . . .
H15B H 0.4782 0.2784 0.9534 0.044 Uiso 1 1 calc R . .
C16B C 0.3709(3) 0.5551(4) 1.0273(3) 0.0531(14) Uani 1 1 d . . .
H16D H 0.3994 0.4882 1.0470 0.080 Uiso 1 1 calc R . .
H16E H 0.3092 0.5486 1.0637 0.080 Uiso 1 1 calc R . .
H16F H 0.4103 0.5969 1.0395 0.080 Uiso 1 1 calc R . .
C17B C 0.2860(3) 0.5224(4) 0.9059(4) 0.0535(13) Uani 1 1 d . . .
H17D H 0.2750 0.5413 0.8405 0.080 Uiso 1 1 calc R . .
H17E H 0.2265 0.5208 0.9445 0.080 Uiso 1 1 calc R . .
H17F H 0.3154 0.4557 0.9336 0.080 Uiso 1 1 calc R . .
Mn3 Mn 0.71230(4) 0.36013(4) 0.75441(4) 0.01780(13) Uani 1 1 d . . .
O1C O 0.68593(18) 0.27402(18) 0.88399(16) 0.0253(6) Uani 1 1 d . A .
O2C O 0.63559(16) 0.10546(17) 0.74140(16) 0.0208(5) Uani 1 1 d . . .
O3C O 0.73490(17) 0.43311(17) 0.61662(16) 0.0213(6) Uani 1 1 d . A .
N1C N 0.68383(19) 0.2562(2) 0.7224(2) 0.0178(6) Uani 1 1 d . A .
N2C N 0.6903(2) 0.2868(2) 0.62334(19) 0.0191(6) Uani 1 1 d . . .
C1C C 0.6639(2) 0.1769(3) 0.9287(2) 0.0202(8) Uani 1 1 d . . .
C2C C 0.6474(2) 0.1200(3) 0.8818(2) 0.0192(8) Uani 1 1 d . A .
C3C C 0.6234(3) 0.0184(3) 0.9379(3) 0.0286(9) Uani 1 1 d . . .
H3C H 0.6112 -0.0198 0.9072 0.034 Uiso 1 1 calc R A .
C4C C 0.6170(3) -0.0273(3) 1.0353(3) 0.0353(10) Uani 1 1 d . A .
H4C H 0.6018 -0.0966 1.0715 0.042 Uiso 1 1 calc R . .
C5C C 0.6328(3) 0.0278(3) 1.0811(3) 0.0357(10) Uani 1 1 d . . .
H5C H 0.6280 -0.0037 1.1489 0.043 Uiso 1 1 calc R A .
C6C C 0.6557(3) 0.1288(3) 1.0285(3) 0.0290(9) Uani 1 1 d . A .
H6C H 0.6659 0.1658 1.0608 0.035 Uiso 1 1 calc R . .
C7C C 0.6551(2) 0.1618(3) 0.7777(2) 0.0181(7) Uani 1 1 d . . .
C8C C 0.7161(2) 0.3804(3) 0.5754(2) 0.0185(8) Uani 1 1 d . A .
C9C C 0.7237(3) 0.4316(3) 0.4680(2) 0.0228(8) Uani 1 1 d . . .
H9C1 H 0.6656 0.4188 0.4498 0.027 Uiso 1 1 calc R A .
H9C2 H 0.7269 0.5050 0.4451 0.027 Uiso 1 1 calc R . .
C10C C 0.8044(3) 0.4023(3) 0.4152(3) 0.0254(8) Uani 1 1 d . A .
C11C C 0.8150(3) 0.4535(3) 0.3154(3) 0.0369(10) Uani 1 1 d . . .
H11C H 0.7705 0.5036 0.2839 0.044 Uiso 1 1 calc R A .
C12C C 0.8878(3) 0.4333(4) 0.2618(3) 0.0522(14) Uani 1 1 d . A .
H12C H 0.8945 0.4706 0.1941 0.063 Uiso 1 1 calc R . .
C13C C 0.9508(3) 0.3594(5) 0.3060(4) 0.0602(16) Uani 1 1 d . . .
H13C H 1.0009 0.3448 0.2687 0.072 Uiso 1 1 calc R A .
C14C C 0.9421(3) 0.3064(4) 0.4035(4) 0.0543(14) Uani 1 1 d . A .
H14C H 0.9859 0.2549 0.4336 0.065 Uiso 1 1 calc R . .
C15C C 0.8688(3) 0.3278(3) 0.4596(3) 0.0345(10) Uani 1 1 d . . .
H15C H 0.8634 0.2914 0.5274 0.041 Uiso 1 1 calc R A .
S1C S 0.93977(11) 0.39026(13) 0.73914(13) 0.0356(5) Uani 0.660(3) 1 d P A 1
O41C O 0.86245(17) 0.31678(19) 0.76153(19) 0.0316(7) Uani 0.660(3) 1 d P A 1
C161 C 1.0435(3) 0.3173(4) 0.7481(5) 0.078(2) Uani 0.660(3) 1 d P A 1
H16G H 1.0471 0.2689 0.8152 0.118 Uiso 0.660(3) 1 calc PR A 1
H16H H 1.0975 0.3617 0.7234 0.118 Uiso 0.660(3) 1 calc PR A 1
H16I H 1.0429 0.2811 0.7106 0.118 Uiso 0.660(3) 1 calc PR A 1
C171 C 0.9592(8) 0.4639(9) 0.6153(8) 0.064(3) Uani 0.660(3) 1 d P A 1
H17G H 0.9650 0.4203 0.5845 0.097 Uiso 0.660(3) 1 calc PR A 1
H17H H 1.0167 0.5021 0.5982 0.097 Uiso 0.660(3) 1 calc PR A 1
H17I H 0.9068 0.5105 0.5938 0.097 Uiso 0.660(3) 1 calc PR A 1
S2C S 0.9428(2) 0.3554(3) 0.6824(3) 0.0419(11) Uani 0.340(3) 1 d P A 2
O42C O 0.86245(17) 0.31678(19) 0.76153(19) 0.0316(7) Uani 0.34 1 d P A 2
C162 C 1.0435(3) 0.3173(4) 0.7481(5) 0.078(2) Uani 0.34 1 d P A 2
H16J H 1.0440 0.3551 0.7841 0.118 Uiso 0.340(3) 1 calc PR A 2
H16K H 1.1006 0.3312 0.7031 0.118 Uiso 0.340(3) 1 calc PR A 2
H16L H 1.0400 0.2452 0.7924 0.118 Uiso 0.340(3) 1 calc PR A 2
C172 C 0.9397(15) 0.4895(16) 0.641(2) 0.069(9) Uani 0.340(3) 1 d P A 2
H17J H 0.8901 0.5196 0.5997 0.103 Uiso 0.340(3) 1 calc PR A 2
H17K H 0.9996 0.5184 0.6039 0.103 Uiso 0.340(3) 1 calc PR A 2
H17L H 0.9276 0.5034 0.6954 0.103 Uiso 0.340(3) 1 calc PR A 2
S1S S 0.04914(8) 0.63348(9) 1.03284(8) 0.0402(3) Uani 1 1 d . . .
S2S S 0.04459(9) 0.97722(11) 0.14823(11) 0.0599(4) Uani 1 1 d . . .
O1S O 0.1028(2) 0.5381(2) 1.0540(2) 0.0549(9) Uani 1 1 d . . .
O2S O 0.0255(3) 1.0843(3) 0.1114(4) 0.1007(16) Uani 1 1 d . . .
C1S C 0.1318(3) 0.7310(3) 0.9893(4) 0.0498(13) Uani 1 1 d . . .
H1S1 H 0.1659 0.7226 1.0413 0.075 Uiso 1 1 calc R . .
H1S2 H 0.0996 0.7962 0.9646 0.075 Uiso 1 1 calc R . .
H1S3 H 0.1757 0.7279 0.9379 0.075 Uiso 1 1 calc R . .
C2S C 0.0032(3) 0.6710(4) 0.9236(3) 0.0473(12) Uani 1 1 d . . .
H2S1 H 0.0537 0.6737 0.8745 0.071 Uiso 1 1 calc R . .
H2S2 H -0.0259 0.7376 0.9032 0.071 Uiso 1 1 calc R . .
H2S3 H -0.0434 0.6223 0.9328 0.071 Uiso 1 1 calc R . .
C3S C 0.1238(4) 0.9436(5) 0.2333(4) 0.0800(19) Uani 1 1 d . . .
H3S1 H 0.1768 0.9896 0.2053 0.120 Uiso 1 1 calc R . .
H3S2 H 0.1461 0.8746 0.2518 0.120 Uiso 1 1 calc R . .
H3S3 H 0.0925 0.9481 0.2899 0.120 Uiso 1 1 calc R . .
C4S C 0.1226(4) 0.9613(5) 0.0602(4) 0.082(2) Uani 1 1 d . . .
H4S1 H 0.0907 0.9780 0.0045 0.124 Uiso 1 1 calc R . .
H4S2 H 0.1443 0.8913 0.0863 0.124 Uiso 1 1 calc R . .
H4S3 H 0.1759 1.0059 0.0409 0.124 Uiso 1 1 calc R . .

loop_
_atom_site_aniso_label
_atom_site_aniso_U_11
_atom_site_aniso_U_22
_atom_site_aniso_U_33
_atom_site_aniso_U_23
_atom_site_aniso_U_13
_atom_site_aniso_U_12
Mn1 0.0201(3) 0.0179(3) 0.0172(3) -0.0086(2) -0.0057(2) 0.0024(2)
S1A 0.0253(5) 0.0226(5) 0.0286(5) -0.0145(4) -0.0018(4) -0.0009(4)
O1A 0.0219(13) 0.0263(14) 0.0238(14) -0.0119(11) -0.0089(11) 0.0067(10)
O2A 0.0199(13) 0.0263(14) 0.0195(13) -0.0117(11) -0.0055(10) 0.0069(10)
O3A 0.0243(13) 0.0215(13) 0.0160(13) -0.0065(11) -0.0033(11) 0.0043(10)
O4A 0.0209(13) 0.0225(14) 0.0342(15) -0.0168(12) -0.0015(11) -0.0025(10)
N1A 0.0165(15) 0.0189(15) 0.0186(15) -0.0098(13) -0.0037(12) 0.0024(12)
N2A 0.0175(15) 0.0203(16) 0.0230(16) -0.0104(13) -0.0037(13) 0.0044(12)
C1A 0.0184(18) 0.0212(19) 0.029(2) -0.0137(16) -0.0043(16) -0.0018(14)
C2A 0.0175(18) 0.0208(19) 0.025(2) -0.0132(16) -0.0036(15) 0.0009(14)
C3A 0.0221(19) 0.030(2) 0.029(2) -0.0167(18) -0.0023(16) 0.0017(16)
C4A 0.024(2) 0.043(3) 0.040(3) -0.025(2) 0.0026(19) 0.0066(18)
C5A 0.021(2) 0.045(3) 0.042(3) -0.022(2) -0.0083(19) 0.0155(18)
C6A 0.024(2) 0.037(2) 0.031(2) -0.0139(19) -0.0089(18) 0.0122(17)
C7A 0.0160(17) 0.0180(18) 0.025(2) -0.0118(15) -0.0052(15) -0.0006(13)
C8A 0.0211(19) 0.0186(18) 0.0191(19) -0.0079(15) -0.0015(15) -0.0007(14)
C9A 0.024(2) 0.028(2) 0.0189(19) -0.0090(16) -0.0006(16) 0.0092(15)
C10A 0.025(2) 0.039(2) 0.030(2) -0.0210(19) -0.0040(17) 0.0083(17)
C11A 0.028(2) 0.093(4) 0.031(3) -0.030(3) -0.004(2) 0.000(2)
C12A 0.029(3) 0.144(6) 0.068(4) -0.067(4) -0.010(3) -0.012(3)
C13A 0.029(3) 0.087(4) 0.073(4) -0.052(3) 0.009(3) -0.019(3)
C14A 0.035(2) 0.040(3) 0.043(3) -0.020(2) 0.008(2) -0.003(2)
C15A 0.024(2) 0.033(2) 0.035(2) -0.0202(19) -0.0065(18) 0.0050(16)
C16A 0.038(2) 0.027(2) 0.041(3) -0.0134(19) 0.003(2) -0.0081(18)
C17A 0.035(2) 0.044(3) 0.039(3) -0.019(2) -0.008(2) -0.003(2)
Mn2 0.0174(3) 0.0188(3) 0.0182(3) -0.0081(2) -0.0040(2) 0.0009(2)
S1B 0.0330(6) 0.0304(5) 0.0204(5) -0.0120(4) -0.0016(4) 0.0036(4)
O1B 0.0222(13) 0.0188(13) 0.0318(15) -0.0097(11) -0.0098(11) 0.0019(10)
O2B 0.0195(13) 0.0183(13) 0.0226(13) -0.0113(11) -0.0071(10) 0.0029(10)
O3B 0.0198(13) 0.0230(14) 0.0261(14) -0.0113(11) -0.0033(11) -0.0003(10)
O4B 0.0241(14) 0.0418(17) 0.0194(14) -0.0133(12) -0.0036(11) 0.0032(12)
N1B 0.0188(15) 0.0140(15) 0.0191(15) -0.0073(12) -0.0022(12) -0.0017(11)
N2B 0.0223(16) 0.0167(15) 0.0198(16) -0.0098(13) -0.0017(13) -0.0030(12)
C1B 0.0212(19) 0.0199(19) 0.0176(18) -0.0094(15) -0.0025(15) -0.0005(14)
C2B 0.0229(19) 0.0174(18) 0.0192(18) -0.0103(15) -0.0040(15) -0.0003(14)
C3B 0.027(2) 0.022(2) 0.035(2) -0.0150(17) -0.0118(18) 0.0036(15)
C4B 0.029(2) 0.033(2) 0.051(3) -0.024(2) -0.021(2) 0.0022(17)
C5B 0.039(2) 0.026(2) 0.042(3) -0.019(2) -0.010(2) -0.0050(18)
C6B 0.030(2) 0.0187(19) 0.028(2) -0.0104(16) -0.0094(17) 0.0030(15)
C7B 0.0181(18) 0.0193(18) 0.0126(17) -0.0061(14) -0.0016(14) 0.0011(14)
C8B 0.0224(19) 0.0210(19) 0.0143(18) -0.0064(15) -0.0005(15) -0.0032(14)
C9B 0.023(2) 0.026(2) 0.028(2) -0.0156(17) -0.0006(16) -0.0047(15)
C10B 0.026(2) 0.0169(19) 0.030(2) -0.0103(16) 0.0009(17) -0.0028(15)
C11B 0.029(2) 0.031(2) 0.036(2) -0.0143(19) -0.0015(19) -0.0027(17)
C12B 0.035(3) 0.055(3) 0.054(3) -0.028(3) 0.016(2) -0.012(2)
C13B 0.062(4) 0.050(3) 0.041(3) -0.015(2) 0.024(3) -0.012(3)
C14B 0.076(4) 0.049(3) 0.027(3) -0.012(2) -0.007(3) 0.001(3)
C15B 0.039(2) 0.033(2) 0.036(2) -0.013(2) -0.008(2) -0.0004(19)
C16B 0.054(3) 0.080(4) 0.017(2) -0.018(2) -0.002(2) 0.014(3)
C17B 0.038(3) 0.067(3) 0.068(4) -0.045(3) 0.008(3) -0.012(2)
Mn3 0.0224(3) 0.0155(3) 0.0164(3) -0.0078(2) -0.0031(2) -0.0010(2)
O1C 0.0403(16) 0.0208(14) 0.0157(13) -0.0082(11) -0.0057(11) -0.0036(11)
O2C 0.0281(14) 0.0141(12) 0.0207(13) -0.0071(10) -0.0077(11) -0.0008(10)
O3C 0.0292(14) 0.0160(13) 0.0188(13) -0.0078(10) -0.0030(11) -0.0037(10)
N1C 0.0221(15) 0.0156(15) 0.0164(15) -0.0085(12) -0.0008(12) 0.0005(12)
N2C 0.0268(16) 0.0183(15) 0.0124(14) -0.0073(12) -0.0029(12) 0.0012(12)
C1C 0.0213(19) 0.0192(19) 0.0187(18) -0.0079(15) -0.0020(15) 0.0004(14)
C2C 0.0182(18) 0.0189(18) 0.0177(18) -0.0061(15) -0.0033(14) 0.0014(14)
C3C 0.036(2) 0.023(2) 0.028(2) -0.0120(17) -0.0040(18) -0.0023(17)
C4C 0.054(3) 0.018(2) 0.023(2) -0.0008(17) 0.000(2) -0.0022(18)
C5C 0.048(3) 0.032(2) 0.017(2) -0.0034(18) -0.0039(19) 0.0024(19)
C6C 0.041(2) 0.028(2) 0.0172(19) -0.0101(17) -0.0039(17) -0.0002(17)
C7C 0.0152(17) 0.0198(19) 0.0228(19) -0.0127(15) -0.0037(15) 0.0024(14)
C8C 0.0152(17) 0.0211(19) 0.0182(18) -0.0091(15) 0.0001(14) 0.0010(14)
C9C 0.030(2) 0.0171(19) 0.0186(19) -0.0064(15) -0.0026(16) 0.0007(15)
C10C 0.023(2) 0.028(2) 0.028(2) -0.0146(17) -0.0025(17) -0.0045(16)
C11C 0.038(2) 0.047(3) 0.028(2) -0.020(2) 0.0042(19) -0.009(2)
C12C 0.040(3) 0.087(4) 0.039(3) -0.040(3) 0.012(2) -0.017(3)
C13C 0.026(3) 0.116(5) 0.071(4) -0.072(4) 0.010(3) -0.011(3)
C14C 0.025(2) 0.076(4) 0.084(4) -0.055(3) -0.014(3) 0.010(2)
C15C 0.027(2) 0.042(3) 0.040(3) -0.023(2) -0.0070(19) 0.0026(18)
S1C 0.0270(9) 0.0403(10) 0.0471(11) -0.0256(8) -0.0070(8) -0.0019(7)
O41C 0.0211(14) 0.0310(16) 0.0394(17) -0.0140(13) -0.0015(12) -0.0026(11)
C161 0.023(3) 0.082(4) 0.152(6) -0.073(4) -0.012(3) 0.009(3)
C171 0.052(7) 0.072(9) 0.047(6) -0.009(5) 0.001(5) -0.020(6)
S2C 0.0332(19) 0.057(2) 0.050(2) -0.0364(19) -0.0030(16) -0.0050(15)
O42C 0.0211(14) 0.0310(16) 0.0394(17) -0.0140(13) -0.0015(12) -0.0026(11)
C162 0.023(3) 0.082(4) 0.152(6) -0.073(4) -0.012(3) 0.009(3)
C172 0.025(8) 0.031(9) 0.13(2) -0.040(11) 0.046(11) -0.012(6)
S1S 0.0377(6) 0.0480(7) 0.0360(6) -0.0202(5) -0.0080(5) 0.0047(5)
S2S 0.0381(7) 0.0651(9) 0.0753(10) -0.0318(8) -0.0095(7) 0.0062(6)
O1S 0.058(2) 0.0397(19) 0.063(2) -0.0188(17) -0.0185(18) 0.0116(16)
O2S 0.087(3) 0.058(3) 0.140(4) -0.034(3) -0.017(3) 0.024(2)
C1S 0.050(3) 0.048(3) 0.059(3) -0.028(3) -0.021(3) 0.004(2)
C2S 0.050(3) 0.051(3) 0.048(3) -0.026(2) -0.019(2) 0.001(2)
C3S 0.047(3) 0.136(6) 0.092(5) -0.082(4) -0.021(3) 0.022(4)
C4S 0.047(3) 0.136(6) 0.083(4) -0.065(4) -0.025(3) 0.026(4)

loop_
_atom_type_symbol
_atom_type_description
_atom_type_scat_dispersion_real
_atom_type_scat_dispersion_imag
_atom_type_scat_source
C C 0.0033 0.0016 'International Tables Vol C Tables 4.2.6.8 and 6.1.1.4'
H H 0.0000 0.0000 'International Tables Vol C Tables 4.2.6.8 and 6.1.1.4'
N N 0.0061 0.0033 'International Tables Vol C Tables 4.2.6.8 and 6.1.1.4'
O O 0.0106 0.0060 'International Tables Vol C Tables 4.2.6.8 and 6.1.1.4'
S S 0.1246 0.1234 'International Tables Vol C Tables 4.2.6.8 and 6.1.1.4'
Mn Mn 0.3368 0.7283 'International Tables Vol C Tables 4.2.6.8 and 6.1.1.4'

loop_
_geom_angle_atom_site_label_1
_geom_angle_atom_site_label_2
_geom_angle_atom_site_label_3
_geom_angle
_geom_angle_site_symmetry_1
_geom_angle_site_symmetry_3
_geom_angle_publ_flag
O1A Mn1 N1A 91.01(11) . . ?
O1A Mn1 O3A 171.29(10) . . ?
N1A Mn1 O3A 80.37(11) . . ?
O1A Mn1 O2C 95.99(10) . 2_666 ?
N1A Mn1 O2C 171.36(11) . 2_666 ?
O3A Mn1 O2C 92.70(10) . 2_666 ?
O1A Mn1 O4A 91.18(10) . . ?
N1A Mn1 O4A 92.60(11) . . ?
O3A Mn1 O4A 88.01(10) . . ?
O2C Mn1 O4A 92.33(9) 2_666 . ?
O1A Mn1 N2C 98.33(11) . 2_666 ?
N1A Mn1 N2C 99.10(11) . 2_666 ?
O3A Mn1 N2C 84.34(10) . 2_666 ?
O2C Mn1 N2C 74.91(10) 2_666 2_666 ?
O4A Mn1 N2C 164.74(10) . 2_666 ?
O4A S1A C16A 104.47(17) . . ?
O4A S1A C17A 105.59(18) . . ?
C16A S1A C17A 99.4(2) . . ?
C1A O1A Mn1 129.3(2) . . ?
C7A O2A Mn2 120.8(2) . . ?
C8A O3A Mn1 112.0(2) . . ?
S1A O4A Mn1 122.77(15) . . ?
C7A N1A N2A 114.2(3) . . ?
C7A N1A Mn1 131.3(2) . . ?
N2A N1A Mn1 114.3(2) . . ?
C8A N2A N1A 110.3(3) . . ?
C8A N2A Mn2 139.8(2) . . ?
N1A N2A Mn2 109.2(2) . . ?
O1A C1A C6A 117.3(3) . . ?
O1A C1A C2A 125.2(3) . . ?
C6A C1A C2A 117.5(3) . . ?
C3A C2A C1A 119.1(3) . . ?
C3A C2A C7A 118.0(3) . . ?
C1A C2A C7A 122.8(3) . . ?
C4A C3A C2A 122.1(4) . . ?
C3A C4A C5A 118.9(4) . . ?
C6A C5A C4A 120.6(4) . . ?
C5A C6A C1A 121.8(4) . . ?
O2A C7A N1A 121.3(3) . . ?
O2A C7A C2A 118.8(3) . . ?
N1A C7A C2A 119.9(3) . . ?
N2A C8A O3A 123.0(3) . . ?
N2A C8A C9A 119.8(3) . . ?
O3A C8A C9A 117.2(3) . . ?
C8A C9A C10A 113.1(3) . . ?
C11A C10A C15A 118.6(4) . . ?
C11A C10A C9A 119.4(4) . . ?
C15A C10A C9A 121.9(3) . . ?
C12A C11A C10A 120.7(5) . . ?
C13A C12A C11A 120.6(5) . . ?
C12A C13A C14A 119.8(4) . . ?
C13A C14A C15A 119.5(4) . . ?
C10A C15A C14A 120.9(4) . . ?
O1B Mn2 O3B 168.61(11) . . ?
O1B Mn2 N1B 89.89(11) . . ?
O3B Mn2 N1B 80.21(11) . . ?
O1B Mn2 O2A 96.92(10) . . ?
O3B Mn2 O2A 93.25(10) . . ?
N1B Mn2 O2A 172.76(11) . . ?
O1B Mn2 O4B 93.75(11) . . ?
O3B Mn2 O4B 92.36(10) . . ?
N1B Mn2 O4B 92.82(11) . . ?
O2A Mn2 O4B 84.29(10) . . ?
O1B Mn2 N2A 87.88(11) . . ?
O3B Mn2 N2A 89.92(10) . . ?
N1B Mn2 N2A 108.50(11) . . ?
O2A Mn2 N2A 74.36(10) . . ?
O4B Mn2 N2A 158.63(10) . . ?
O4B S1B C16B 105.35(19) . . ?
O4B S1B C17B 106.7(2) . . ?
C16B S1B C17B 98.8(2) . . ?
C1B O1B Mn2 128.7(2) . . ?
C7B O2B Mn3 119.2(2) . . ?
C8B O3B Mn2 112.4(2) . . ?
S1B O4B Mn2 125.38(14) . . ?
C7B N1B N2B 113.9(3) . . ?
C7B N1B Mn2 131.1(2) . . ?
N2B N1B Mn2 114.7(2) . . ?
C8B N2B N1B 109.3(3) . . ?
C8B N2B Mn3 142.4(2) . . ?
N1B N2B Mn3 107.97(19) . . ?
O1B C1B C6B 116.9(3) . . ?
O1B C1B C2B 124.3(3) . . ?
C6B C1B C2B 118.8(3) . . ?
C3B C2B C1B 119.2(3) . . ?
C3B C2B C7B 118.5(3) . . ?
C1B C2B C7B 122.3(3) . . ?
C4B C3B C2B 121.0(3) . . ?
C3B C4B C5B 119.7(3) . . ?
C6B C5B C4B 120.6(4) . . ?
C5B C6B C1B 120.8(3) . . ?
O2B C7B N1B 121.1(3) . . ?
O2B C7B C2B 119.2(3) . . ?
N1B C7B C2B 119.6(3) . . ?
O3B C8B N2B 123.3(3) . . ?
O3B C8B C9B 117.1(3) . . ?
N2B C8B C9B 119.5(3) . . ?
C8B C9B C10B 110.4(3) . . ?
C15B C10B C11B 118.4(4) . . ?
C15B C10B C9B 120.3(3) . . ?
C11B C10B C9B 121.3(4) . . ?
C12B C11B C10B 120.7(4) . . ?
C13B C12B C11B 120.1(4) . . ?
C12B C13B C14B 120.5(5) . . ?
C15B C14B C13B 119.6(5) . . ?
C14B C15B C10B 120.8(4) . . ?
O1C Mn3 O3C 171.38(10) . . ?
O1C Mn3 N1C 91.35(11) . . ?
O3C Mn3 N1C 80.02(11) . . ?
O1C Mn3 O2B 98.01(10) . . ?
O3C Mn3 O2B 90.60(10) . . ?
N1C Mn3 O2B 170.37(11) . . ?
O1C Mn3 O41C 90.03(11) . . ?
O3C Mn3 O41C 90.60(10) . . ?
N1C Mn3 O41C 93.53(11) . . ?
O2B Mn3 O41C 88.73(10) . . ?
O1C Mn3 N2B 92.83(11) . . ?
O3C Mn3 N2B 88.99(10) . . ?
N1C Mn3 N2B 102.68(11) . . ?
O2B Mn3 N2B 74.75(10) . . ?
O41C Mn3 N2B 163.46(10) . . ?
C1C O1C Mn3 129.9(2) . . ?
C7C O2C Mn1 120.0(2) . 2_666 ?
C8C O3C Mn3 112.8(2) . . ?
C7C N1C N2C 113.9(3) . . ?
C7C N1C Mn3 131.1(2) . . ?
N2C N1C Mn3 114.83(19) . . ?
C8C N2C N1C 109.5(3) . . ?
C8C N2C Mn1 141.1(2) . 2_666 ?
N1C N2C Mn1 108.14(18) . 2_666 ?
O1C C1C C6C 117.1(3) . . ?
O1C C1C C2C 124.5(3) . . ?
C6C C1C C2C 118.4(3) . . ?
C3C C2C C1C 118.6(3) . . ?
C3C C2C C7C 118.1(3) . . ?
C1C C2C C7C 123.4(3) . . ?
C4C C3C C2C 121.9(4) . . ?
C3C C4C C5C 119.7(4) . . ?
C4C C5C C6C 120.3(4) . . ?
C5C C6C C1C 121.1(4) . . ?
O2C C7C N1C 121.5(3) . . ?
O2C C7C C2C 119.1(3) . . ?
N1C C7C C2C 119.4(3) . . ?
N2C C8C O3C 122.8(3) . . ?
N2C C8C C9C 119.3(3) . . ?
O3C C8C C9C 117.9(3) . . ?
C10C C9C C8C 117.5(3) . . ?
C15C C10C C11C 118.2(4) . . ?
C15C C10C C9C 124.0(4) . . ?
C11C C10C C9C 117.8(3) . . ?
C12C C11C C10C 121.6(4) . . ?
C13C C12C C11C 119.9(5) . . ?
C14C C13C C12C 120.3(5) . . ?
C13C C14C C15C 120.5(5) . . ?
C10C C15C C14C 119.5(4) . . ?
O41C S1C C171 108.0(4) . . ?
O41C S1C C161 104.2(2) . . ?
C171 S1C C161 95.7(5) . . ?
S1C O41C Mn3 123.74(16) . . ?
O1S S1S C1S 106.9(2) . . ?
O1S S1S C2S 107.1(2) . . ?
C1S S1S C2S 97.2(2) . . ?
O2S S2S C4S 107.3(3) . . ?
O2S S2S C3S 107.4(3) . . ?
C4S S2S C3S 96.9(3) . . ?

loop_
_geom_bond_atom_site_label_1
_geom_bond_atom_site_label_2
_geom_bond_distance
_geom_bond_site_symmetry_2
_geom_bond_publ_flag
Mn1 O1A 1.870(3) . ?
Mn1 N1A 1.942(3) . ?
Mn1 O3A 1.951(2) . ?
Mn1 O2C 1.960(2) 2_666 ?
Mn1 O4A 2.204(2) . ?
Mn1 N2C 2.279(3) 2_666 ?
S1A O4A 1.522(3) . ?
S1A C16A 1.783(4) . ?
S1A C17A 1.785(4) . ?
O1A C1A 1.326(4) . ?
O2A C7A 1.289(4) . ?
O2A Mn2 1.979(2) . ?
O3A C8A 1.306(4) . ?
N1A C7A 1.321(4) . ?
N1A N2A 1.417(4) . ?
N2A C8A 1.298(4) . ?
N2A Mn2 2.269(3) . ?
C1A C6A 1.410(5) . ?
C1A C2A 1.412(5) . ?
C2A C3A 1.407(5) . ?
C2A C7A 1.473(5) . ?
C3A C4A 1.366(5) . ?
C4A C5A 1.389(5) . ?
C5A C6A 1.373(6) . ?
C8A C9A 1.507(5) . ?
C9A C10A 1.511(5) . ?
C10A C11A 1.383(6) . ?
C10A C15A 1.388(5) . ?
C11A C12A 1.379(7) . ?
C12A C13A 1.375(7) . ?
C13A C14A 1.384(6) . ?
C14A C15A 1.392(5) . ?
Mn2 O1B 1.859(2) . ?
Mn2 O3B 1.936(2) . ?
Mn2 N1B 1.944(3) . ?
Mn2 O4B 2.203(3) . ?
S1B O4B 1.519(3) . ?
S1B C16B 1.760(4) . ?
S1B C17B 1.768(5) . ?
O1B C1B 1.337(4) . ?
O2B C7B 1.290(4) . ?
O2B Mn3 1.978(2) . ?
O3B C8B 1.302(4) . ?
N1B C7B 1.331(4) . ?
N1B N2B 1.419(4) . ?
N2B C8B 1.302(4) . ?
N2B Mn3 2.257(3) . ?
C1B C6B 1.404(5) . ?
C1B C2B 1.423(5) . ?
C2B C3B 1.400(5) . ?
C2B C7B 1.468(5) . ?
C3B C4B 1.381(5) . ?
C4B C5B 1.396(5) . ?
C5B C6B 1.376(5) . ?
C8B C9B 1.504(5) . ?
C9B C10B 1.519(5) . ?
C10B C15B 1.383(5) . ?
C10B C11B 1.394(5) . ?
C11B C12B 1.385(6) . ?
C12B C13B 1.351(7) . ?
C13B C14B 1.390(7) . ?
C14B C15B 1.379(6) . ?
Mn3 O1C 1.855(2) . ?
Mn3 O3C 1.933(2) . ?
Mn3 N1C 1.944(3) . ?
Mn3 O41C 2.232(3) . ?
O1C C1C 1.332(4) . ?
O2C C7C 1.295(4) . ?
O2C Mn1 1.960(2) 2_666 ?
O3C C8C 1.306(4) . ?
N1C C7C 1.333(4) . ?
N1C N2C 1.415(4) . ?
N2C C8C 1.302(4) . ?
N2C Mn1 2.279(3) 2_666 ?
C1C C6C 1.398(5) . ?
C1C C2C 1.425(5) . ?
C2C C3C 1.404(5) . ?
C2C C7C 1.466(5) . ?
C3C C4C 1.365(5) . ?
C4C C5C 1.386(6) . ?
C5C C6C 1.387(5) . ?
C8C C9C 1.505(5) . ?
C9C C10C 1.504(5) . ?
C10C C15C 1.387(5) . ?
C10C C11C 1.398(5) . ?
C11C C12C 1.370(6) . ?
C12C C13C 1.369(7) . ?
C13C C14C 1.368(7) . ?
C14C C15C 1.409(6) . ?
S1C O41C 1.519(3) . ?
S1C C171 1.746(12) . ?
S1C C161 1.778(5) . ?
S2C C172 1.80(2) . ?
S1S O1S 1.495(3) . ?
S1S C1S 1.772(4) . ?
S1S C2S 1.778(4) . ?
S2S O2S 1.454(4) . ?
S2S C4S 1.769(6) . ?
S2S C3S 1.773(5) . ?
